data_1509849
loop_
_publ_author_name
'Woll, P.'
'Cordier, G.'

_publ_section_title
;
 Neue ternaere intermetallische Verbindungen mit Clathratstruktur: Ba8 (T,
 Si)6 Si40 und Ba8 (T, Ge)6 Ge40 mit T = Ni, Pd, Pt, Cu, Ag, Au
;
_journal_name_full 'Journal of the Less-Common Metals'
_journal_page_first 291
_journal_page_last 302
_journal_paper_doi 10.1016/0022-5088(91)90076-G
_journal_volume 169
_journal_year 1991
_chemical_formula_sum 'Ag3.8 Ba8 Si42.2'
_chemical_name_systematic 'Ba8 (Ag3.8 Si2.2) Si40'
_space_group_IT_number 223
_symmetry_space_group_name_Hall '-P 4n 2 3'
_symmetry_space_group_name_H-M 'P m -3 n'
_cell_angle_alpha 90
_cell_angle_beta 90
_cell_angle_gamma 90
_cell_formula_units_Z 1
_cell_length_a 10.478
_cell_length_b 10.478
_cell_length_c 10.478
_cell_volume 1150.364
_citation_journal_id_ASTM JCOMAH
_cod_data_source_file silver3-x_123.cif
_cod_data_source_block Ag3.8Ba8Si42.2
_cod_database_code 1509849

loop_
_symmetry_equiv_pos_as_xyz
x,y,z
-y+1/2,x+1/2,z+1/2
-x,-y,z
y+1/2,-x+1/2,z+1/2
x,-y,-z
y+1/2,x+1/2,-z+1/2
-x,y,-z
-y+1/2,-x+1/2,-z+1/2
z,x,y
-x+1/2,z+1/2,y+1/2
-z,-x,y
x+1/2,-z+1/2,y+1/2
z,-x,-y
x+1/2,z+1/2,-y+1/2
-z,x,-y
-x+1/2,-z+1/2,-y+1/2
y,z,x
y,-z,-x
z+1/2,y+1/2,-x+1/2
-y,z,-x
-z+1/2,-y+1/2,-x+1/2
-y,-z,x
z+1/2,-y+1/2,x+1/2
-z+1/2,y+1/2,x+1/2
-x,-y,-z
y-1/2,-x-1/2,-z-1/2
x,y,-z
-y-1/2,x-1/2,-z-1/2
-x,y,z
-y-1/2,-x-1/2,z-1/2
x,-y,z
y-1/2,x-1/2,z-1/2
-z,-x,-y
x-1/2,-z-1/2,-y-1/2
z,x,-y
-x-1/2,z-1/2,-y-1/2
-z,x,y
-x-1/2,-z-1/2,y-1/2
z,-x,y
x-1/2,z-1/2,y-1/2
-y,-z,-x
-y,z,x
-z-1/2,-y-1/2,x-1/2
y,-z,x
z-1/2,y-1/2,x-1/2
y,z,-x
-z-1/2,y-1/2,-x-1/2
z-1/2,-y-1/2,-x-1/2

loop_
_atom_site_label
_atom_site_type_symbol
_atom_site_fract_x
_atom_site_fract_y
_atom_site_fract_z
_atom_site_occupancy
_atom_site_U_iso_or_equiv
Ba1 Ba 0 0 0 1 0.0
Ag1 Ag 0.25 0 0.5 0.63 0.0
Si2 Si 0 0.3042 0.1173 1 0.0
Si1 Si 0.1834 0.1834 0.1834 1 0.0
Ba2 Ba 0.25 0.5 0 1 0.0
Si3 Si 0.25 0 0.5 0.37 0.0
